data_9017228
loop_
_publ_author_name
'Knight, K. S.'
'Marshall, W. G.'
'Henderson, C. M. B.'
'Chamberlain, A. A.'

_publ_section_title
;
 Equation of state and a high-pressure structural phase transition
 in the gillespite-structured phase Ba0.5Sr0.5CuSi4O10
 Note: P = 4.13 GPa
;
_journal_name_full 'European Journal of Mineralogy'
_journal_page_first 909
_journal_page_last 917
_journal_volume 25
_journal_year 2013
_chemical_compound_source Synthetic
_chemical_formula_sum 'Ba0.5 Cu O10 Si4 Sr0.5'
_chemical_name_mineral Gillespite
_space_group_IT_number 130
_space_group_name_Hall '-P 4a 2ac'
_space_group_name_H-M_alt 'P 4/n c c :2'
_symmetry_space_group_name_H-M 'P 4/n c c :2'
_cell_angle_alpha 90
_cell_angle_beta 90
_cell_angle_gamma 90
_cell_length_a 7.2958
_cell_length_b 7.2958
_cell_length_c 15.396
_cell_formula_units_Z 4
_cell_volume 819.509
_database_code_amcsd 0020151
_diffrn_ambient_pressure 4.13e+06
_exptl_crystal_density_diffrn 3.634
_cod_data_source_file inputs/fixed/downloads/08/08597.cif
_cod_data_source_block 08597
_cod_original_sg_symbol_H-M 'P 4/n c c'
_cod_original_formula_sum '(Ba.5 Sr.5) Cu Si4 O10'
_cod_database_code 9017228

loop_
_space_group_symop_operation_xyz
x,y,z
1/2-y,1/2-x,1/2+z
1/2+y,1/2+x,1/2-z
1/2+y,-x,-z
1/2-y,x,z
x,1/2-y,1/2+z
-x,1/2+y,1/2-z
1/2+x,1/2+y,-z
1/2-x,1/2-y,z
y,x,1/2+z
-y,-x,1/2-z
-y,1/2+x,-z
y,1/2-x,z
1/2-x,y,1/2+z
1/2+x,-y,1/2-z
-x,-y,-z

loop_
_atom_site_label
_atom_site_fract_x
_atom_site_fract_y
_atom_site_fract_z
_atom_site_occupancy
Ba 0.25000 0.75000 0.00000 0.50000
Sr 0.25000 0.75000 0.00000 0.50000
Cu 0.25000 0.25000 0.08680 1.00000
Si 0.51910 0.93520 0.15030 1.00000
O1 0.44400 0.00160 0.24300 0.50000
O2 0.72020 0.99450 0.13060 1.00000
O3 0.37980 0.02330 0.08340 1.00000

loop_
_cod_related_entry_id
_cod_related_entry_database
_cod_related_entry_code
1 AMCSD 0020151
